data_1507100
loop_
_publ_author_name
'Howells, Dean M.'
'Barker, Sarah M.'
'Watson, Faye C.'
'Light, Mark E.'
'Hursthouse, Michael B.'
'Kilburn, Jeremy D.'

_publ_section_title
;
 Samarium diiodide coupling of enones: a remarkable cascade sequence.
;
_journal_issue 12
_journal_name_full 'Organic letters'
_journal_page_first 1943
_journal_page_last 1945
_journal_paper_doi 10.1021/ol049563w
_journal_volume 6
_journal_year 2004
_chemical_formula_sum 'C18 H28 O4'
_chemical_formula_weight 308.40
_chemical_name_systematic ?
_space_group_IT_number 2
_symmetry_cell_setting triclinic
_symmetry_space_group_name_Hall '-P 1'
_symmetry_space_group_name_H-M 'P -1'
_atom_sites_solution_hydrogens geom
_atom_sites_solution_primary direct
_atom_sites_solution_secondary difmap
_audit_creation_method SHELXL-97
_cell_angle_alpha 94.77(3)
_cell_angle_beta 97.10(3)
_cell_angle_gamma 90.01(3)
_cell_formula_units_Z 4
_cell_length_a 9.6537(19)
_cell_length_b 10.664(2)
_cell_length_c 15.994(3)
_cell_measurement_reflns_used 35166
_cell_measurement_temperature 120(2)
_cell_measurement_theta_max 27.48
_cell_measurement_theta_min 2.91
_cell_volume 1628.2(6)
_computing_cell_refinement 'DENZO (Otwinowski and MInor, 1997)'
_computing_data_collection 'COLLECT (Hooft, 1998)'
_computing_data_reduction 'DENZO, COLLECT, MAXUS (Mackay et al., 1998)'
_computing_molecular_graphics 'CAMERON (Watkin, et al., 1993)'
_computing_publication_material 'WINGX (Farrugia, 1998)'
_computing_structure_refinement 'SHELXL-97 (Sheldrick, 1997)'
_computing_structure_solution 'SHELXS-97 (Sheldrick, 1990)'
_diffrn_ambient_temperature 120(2)
_diffrn_detector_area_resol_mean 9.091
_diffrn_measured_fraction_theta_full 0.810
_diffrn_measured_fraction_theta_max 0.810
_diffrn_measurement_device_type 'Bruker Nonius Kappa CCD Area detector'
_diffrn_measurement_method '\f and \w scans to fill the asymmetric unit'
_diffrn_radiation_monochromator graphite
_diffrn_radiation_source 'Bruker Nonius FR591 Roating anode'
_diffrn_radiation_type MoK\a
_diffrn_radiation_wavelength 0.71073
_diffrn_reflns_av_R_equivalents 0.1274
_diffrn_reflns_av_sigmaI/netI 0.1677
_diffrn_reflns_limit_h_max 10
_diffrn_reflns_limit_h_min -10
_diffrn_reflns_limit_k_max 11
_diffrn_reflns_limit_k_min -11
_diffrn_reflns_limit_l_max 17
_diffrn_reflns_limit_l_min -17
_diffrn_reflns_number 9719
_diffrn_reflns_theta_full 23.26
_diffrn_reflns_theta_max 23.26
_diffrn_reflns_theta_min 3.08
_exptl_absorpt_coefficient_mu 0.087
_exptl_absorpt_correction_T_max 0.9991
_exptl_absorpt_correction_T_min 0.9871
_exptl_absorpt_correction_type multi-scan
_exptl_absorpt_process_details 'SORTAV (Blessing, 1997)'
_exptl_crystal_colour Colourless
_exptl_crystal_density_diffrn 1.258
_exptl_crystal_density_method 'not measured'
_exptl_crystal_description Plate
_exptl_crystal_F_000 672
_exptl_crystal_size_max 0.15
_exptl_crystal_size_mid 0.10
_exptl_crystal_size_min 0.01
_refine_diff_density_max 0.898
_refine_diff_density_min -0.386
_refine_diff_density_rms 0.125
_refine_ls_extinction_coef 0.023(8)
_refine_ls_extinction_expression Fc^*^=kFc[1+0.001xFc^2^\l^3^/sin(2\q)]^-1/4^
_refine_ls_extinction_method SHELXL
_refine_ls_goodness_of_fit_ref 1.229
_refine_ls_hydrogen_treatment mixed
_refine_ls_matrix_type full
_refine_ls_number_parameters 402
_refine_ls_number_reflns 3783
_refine_ls_number_restraints 24
_refine_ls_restrained_S_all 1.227
_refine_ls_R_factor_all 0.2082
_refine_ls_R_factor_gt 0.1287
_refine_ls_shift/su_max 0.008
_refine_ls_shift/su_mean 0.002
_refine_ls_structure_factor_coef Fsqd
_refine_ls_weighting_details 'calc w=1/[\s^2^(Fo^2^)+(0.2000P)^2^+0.0000P] where P=(Fo^2^+2Fc^2^)/3'
_refine_ls_weighting_scheme calc
_refine_ls_wR_factor_gt 0.3349
_refine_ls_wR_factor_ref 0.3785
_reflns_number_gt 2035
_reflns_number_total 3783
_reflns_threshold_expression >2sigma(I)
_cod_data_source_file ol049563wsi20040309_093925.cif
_cod_data_source_block s92
_cod_depositor_comments
;
The following automatic conversions were performed:

'_symmetry_cell_setting' value 'Triclinic' changed to 'triclinic'
according to /home/saulius/struct/CIF-dictionaries/cif_core.dic
dictionary named 'cif_core.dic' version 2.4.1 from
2010-06-29.

'_exptl_absorpt_correction_type' value 'Multi-scan'
changed to 'multi-scan' according to
/home/saulius/struct/CIF-dictionaries/cif_core.dic dictionary named
'cif_core.dic' version 2.4.1 from 2010-06-29.

Automatic conversion script
Id: cif_fix_values 1715 2011-07-08 13:25:40Z adriana 
;
_cod_original_sg_symbol_H-M P-1
_cod_database_code 1507100

loop_
_symmetry_equiv_pos_as_xyz
'x, y, z'
'-x, -y, -z'

loop_
_atom_site_label
_atom_site_type_symbol
_atom_site_fract_x
_atom_site_fract_y
_atom_site_fract_z
_atom_site_U_iso_or_equiv
_atom_site_adp_type
_atom_site_occupancy
_atom_site_symmetry_multiplicity
_atom_site_calc_flag
_atom_site_refinement_flags
C1 C -0.3027(9) 0.1473(9) 0.3445(6) 0.026(3) Uani 1 1 d .
H1A H -0.3570 0.1175 0.2899 0.031 Uiso 1 1 calc R
H1B H -0.2987 0.2404 0.3483 0.031 Uiso 1 1 calc R
C2 C -0.3724(11) 0.1051(11) 0.4153(6) 0.040(3) Uani 1 1 d .
H2 H -0.4666 0.1290 0.4181 0.048 Uiso 1 1 calc R
C3 C -0.3140(13) 0.0384(12) 0.4731(9) 0.066(4) Uani 1 1 d .
H3A H -0.2198 0.0128 0.4723 0.079 Uiso 1 1 calc R
H3B H -0.3650 0.0148 0.5165 0.079 Uiso 1 1 calc R
C4 C -0.0818(9) 0.1541(9) 0.2930(6) 0.022(2) Uani 1 1 d U
H4 H -0.1110 0.2425 0.2842 0.026 Uiso 1 1 calc R
C5 C 0.0751(9) 0.1459(9) 0.3245(6) 0.024(3) Uani 1 1 d .
C6 C 0.0938(10) 0.0031(8) 0.3160(6) 0.026(3) Uani 1 1 d .
H6A H 0.0697 -0.0344 0.3670 0.031 Uiso 1 1 calc R
H6B H 0.1914 -0.0182 0.3083 0.031 Uiso 1 1 calc R
C7 C -0.0069(10) -0.0457(9) 0.2371(6) 0.026(3) Uani 1 1 d .
H7A H 0.0442 -0.0889 0.1932 0.031 Uiso 1 1 calc R
H7B H -0.0784 -0.1038 0.2520 0.031 Uiso 1 1 calc R
C8 C -0.0715(9) 0.0756(9) 0.2085(6) 0.020(2) Uani 1 1 d .
C9 C 0.0391(9) 0.1510(9) 0.1689(6) 0.019(2) Uani 1 1 d .
C10 C 0.1394(9) 0.2003(9) 0.2499(6) 0.022(3) Uani 1 1 d U
C11 C 0.1191(10) 0.3473(9) 0.2495(7) 0.029(3) Uani 1 1 d .
H11A H 0.0407 0.3750 0.2808 0.035 Uiso 1 1 calc R
H11B H 0.2049 0.3930 0.2757 0.035 Uiso 1 1 calc R
C12 C 0.0879(10) 0.3708(9) 0.1579(6) 0.023(3) Uani 1 1 d .
H12A H 0.1742 0.3675 0.1302 0.027 Uiso 1 1 calc R
H12B H 0.0443 0.4540 0.1515 0.027 Uiso 1 1 calc R
C13 C -0.0125(10) 0.2657(9) 0.1200(6) 0.022(3) Uani 1 1 d .
C14 C -0.0070(10) 0.2208(9) 0.0270(6) 0.024(3) Uani 1 1 d .
H14 H -0.0936 0.1706 0.0058 0.028 Uiso 1 1 calc R
C15 C 0.1154(9) 0.1314(9) 0.0358(6) 0.021(2) Uani 1 1 d .
H15A H 0.1123 0.0708 -0.0148 0.025 Uiso 1 1 calc R
H15B H 0.2050 0.1786 0.0429 0.025 Uiso 1 1 calc R
C16 C 0.0069(10) 0.3246(9) -0.0321(6) 0.026(3) Uani 1 1 d .
H16A H -0.0759 0.3779 -0.0336 0.039 Uiso 1 1 calc R
H16B H 0.0152 0.2865 -0.0891 0.039 Uiso 1 1 calc R
H16C H 0.0903 0.3758 -0.0113 0.039 Uiso 1 1 calc R
C17 C 0.2892(9) 0.1715(10) 0.2423(6) 0.033(3) Uani 1 1 d .
H17A H 0.3173 0.2101 0.1934 0.050 Uiso 1 1 calc R
H17B H 0.3009 0.0802 0.2347 0.050 Uiso 1 1 calc R
H17C H 0.3475 0.2053 0.2937 0.050 Uiso 1 1 calc R
C18 C 0.1263(10) 0.2062(10) 0.4127(6) 0.037(3) Uani 1 1 d .
H18A H 0.0803 0.1654 0.4547 0.055 Uiso 1 1 calc R
H18B H 0.1041 0.2960 0.4157 0.055 Uiso 1 1 calc R
H18C H 0.2276 0.1961 0.4244 0.055 Uiso 1 1 calc R
O1 O -0.1625(6) 0.0975(6) 0.3486(4) 0.0300(19) Uani 1 1 d .
O2 O -0.2004(6) 0.0608(6) 0.1539(4) 0.0255(18) Uani 1 1 d .
H2 H -0.2302 -0.0133 0.1532 0.038 Uiso 1 1 calc R
O3 O 0.1008(6) 0.0669(6) 0.1099(4) 0.0248(18) Uani 1 1 d .
O4 O -0.1508(6) 0.3091(6) 0.1354(4) 0.0215(17) Uani 1 1 d .
H4A H -0.2089 0.2500 0.1222 0.032 Uiso 1 1 calc R
C19 C 0.9405(10) 0.6440(11) 0.3477(7) 0.036(3) Uani 1 1 d .
H19A H 0.9407 0.7367 0.3589 0.043 Uiso 1 1 calc R
H19B H 0.9714 0.6229 0.2915 0.043 Uiso 1 1 calc R
C20 C 1.0355(10) 0.5870(11) 0.4142(7) 0.038(3) Uani 1 1 d .
H20 H 1.0171 0.5016 0.4221 0.045 Uiso 1 1 calc R
C21 C 1.1419(16) 0.6407(15) 0.4633(9) 0.087(5) Uani 1 1 d .
H21A H 1.1654 0.7261 0.4583 0.105 Uiso 1 1 calc R
H21B H 1.1953 0.5943 0.5038 0.105 Uiso 1 1 calc R
C22 C 0.6989(9) 0.6538(10) 0.2944(6) 0.026(3) Uani 1 1 d .
H22 H 0.7242 0.7424 0.2862 0.031 Uiso 1 1 calc R
C23 C 0.5542(10) 0.6438(9) 0.3283(6) 0.022(2) Uani 1 1 d .
C24 C 0.5352(10) 0.4976(9) 0.3188(6) 0.029(3) Uani 1 1 d .
H24A H 0.5826 0.4597 0.3690 0.034 Uiso 1 1 calc R
H24B H 0.4350 0.4738 0.3115 0.034 Uiso 1 1 calc R
C25 C 0.6034(10) 0.4546(9) 0.2388(6) 0.025(3) Uani 1 1 d .
H25A H 0.6806 0.3957 0.2522 0.030 Uiso 1 1 calc R
H25B H 0.5339 0.4127 0.1945 0.030 Uiso 1 1 calc R
C26 C 0.6574(9) 0.5749(9) 0.2103(6) 0.021(3) Uani 1 1 d .
C27 C 0.5307(9) 0.6500(9) 0.1723(6) 0.019(2) Uani 1 1 d U
C28 C 0.4631(10) 0.7021(9) 0.2515(6) 0.026(3) Uani 1 1 d .
C29 C 0.4827(10) 0.8500(9) 0.2523(6) 0.025(3) Uani 1 1 d .
H29A H 0.4072 0.8953 0.2784 0.030 Uiso 1 1 calc R
H29B H 0.5739 0.8781 0.2836 0.030 Uiso 1 1 calc R
C30 C 0.4760(9) 0.8716(9) 0.1602(6) 0.020(2) Uani 1 1 d .
H30A H 0.5158 0.9550 0.1531 0.023 Uiso 1 1 calc R
H30B H 0.3783 0.8668 0.1326 0.023 Uiso 1 1 calc R
C31 C 0.5653(10) 0.7631(9) 0.1214(6) 0.021(2) Uani 1 1 d U
C32 C 0.5196(10) 0.7218(8) 0.0310(6) 0.022(3) Uani 1 1 d .
H32 H 0.5966 0.6710 0.0093 0.026 Uiso 1 1 calc R
C33 C 0.3995(9) 0.6320(10) 0.0370(6) 0.026(3) Uani 1 1 d .
H33A H 0.3122 0.6788 0.0428 0.031 Uiso 1 1 calc R
H33B H 0.3843 0.5716 -0.0138 0.031 Uiso 1 1 calc R
C34 C 0.4808(10) 0.8232(9) -0.0305(6) 0.027(3) Uani 1 1 d .
H34A H 0.4535 0.7828 -0.0874 0.041 Uiso 1 1 calc R
H34B H 0.5615 0.8788 -0.0311 0.041 Uiso 1 1 calc R
H34C H 0.4028 0.8726 -0.0121 0.041 Uiso 1 1 calc R
C35 C 0.3083(9) 0.6713(10) 0.2489(7) 0.034(3) Uani 1 1 d .
H35A H 0.2748 0.7076 0.3009 0.050 Uiso 1 1 calc R
H35B H 0.2948 0.5798 0.2440 0.050 Uiso 1 1 calc R
H35C H 0.2559 0.7067 0.2000 0.050 Uiso 1 1 calc R
C36 C 0.5409(11) 0.7039(10) 0.4144(6) 0.036(3) Uani 1 1 d .
H36A H 0.5547 0.7950 0.4152 0.053 Uiso 1 1 calc R
H36B H 0.6117 0.6697 0.4555 0.053 Uiso 1 1 calc R
H36C H 0.4477 0.6863 0.4292 0.053 Uiso 1 1 calc R
O5 O 0.8050(7) 0.5944(6) 0.3497(4) 0.0314(19) Uani 1 1 d .
O6 O 0.7608(6) 0.5616(6) 0.1540(4) 0.0257(18) Uani 1 1 d .
H6 H 0.7943 0.4889 0.1548 0.039 Uiso 1 1 calc R
O7 O 0.4426(6) 0.5679(6) 0.1114(4) 0.0275(18) Uani 1 1 d .
O8 O 0.7044(6) 0.8074(6) 0.1368(4) 0.0251(18) Uani 1 1 d .
H8 H 0.7581 0.7501 0.1219 0.038 Uiso 1 1 calc R

loop_
_atom_site_aniso_label
_atom_site_aniso_U_11
_atom_site_aniso_U_22
_atom_site_aniso_U_33
_atom_site_aniso_U_23
_atom_site_aniso_U_13
_atom_site_aniso_U_12
C1 0.024(6) 0.023(7) 0.034(7) 0.006(5) 0.011(5) 0.001(5)
C2 0.037(7) 0.064(9) 0.023(7) 0.023(6) 0.006(5) 0.005(6)
C3 0.049(9) 0.060(10) 0.093(12) 0.015(8) 0.024(8) -0.003(8)
C4 0.024(5) 0.013(5) 0.030(5) 0.005(4) 0.010(4) -0.004(4)
C5 0.014(5) 0.027(7) 0.033(7) 0.012(5) 0.000(4) -0.005(5)
C6 0.025(6) 0.013(7) 0.042(7) 0.009(5) 0.010(5) 0.002(5)
C7 0.026(6) 0.019(7) 0.032(7) -0.005(5) 0.005(5) 0.010(5)
C8 0.021(6) 0.010(6) 0.030(6) 0.002(5) 0.004(4) -0.008(5)
C9 0.020(6) 0.011(6) 0.024(6) -0.005(4) 0.002(4) 0.002(5)
C10 0.017(5) 0.014(6) 0.033(6) 0.004(4) -0.006(4) -0.010(4)
C11 0.020(6) 0.015(7) 0.053(8) -0.003(5) 0.008(5) -0.009(5)
C12 0.022(6) 0.017(7) 0.030(7) 0.006(5) 0.004(4) 0.001(5)
C13 0.024(6) 0.015(6) 0.029(6) 0.005(5) 0.010(4) -0.004(5)
C14 0.025(6) 0.021(7) 0.027(6) 0.009(5) 0.004(4) 0.005(5)
C15 0.020(6) 0.024(7) 0.021(6) 0.008(5) 0.003(4) 0.000(5)
C16 0.029(6) 0.023(7) 0.027(6) 0.008(5) 0.006(5) -0.008(5)
C17 0.028(6) 0.035(7) 0.035(7) -0.001(5) 0.001(5) 0.003(5)
C18 0.032(6) 0.038(8) 0.036(7) -0.008(6) -0.002(5) 0.002(6)
O1 0.027(4) 0.031(5) 0.036(5) 0.014(3) 0.012(3) 0.001(4)
O2 0.018(4) 0.017(4) 0.041(5) 0.005(3) 0.000(3) -0.009(3)
O3 0.029(4) 0.021(4) 0.025(4) -0.002(3) 0.008(3) 0.000(3)
O4 0.018(4) 0.017(4) 0.030(4) 0.003(3) 0.005(3) 0.000(3)
C19 0.017(6) 0.043(8) 0.047(8) 0.007(6) 0.003(5) -0.007(6)
C20 0.019(6) 0.045(8) 0.045(8) -0.002(6) -0.006(5) 0.002(6)
C21 0.097(13) 0.095(13) 0.070(12) 0.014(10) 0.009(10) 0.014(11)
C22 0.006(5) 0.036(7) 0.037(7) 0.012(5) 0.006(4) 0.001(5)
C23 0.026(6) 0.013(7) 0.023(6) -0.002(5) -0.006(4) -0.004(5)
C24 0.027(6) 0.026(8) 0.033(7) 0.006(5) 0.002(5) -0.006(5)
C25 0.029(6) 0.005(6) 0.042(7) 0.010(5) 0.005(5) -0.003(5)
C26 0.014(5) 0.021(7) 0.031(7) 0.008(5) 0.007(4) -0.004(5)
C27 0.026(5) 0.007(5) 0.023(5) -0.001(4) 0.004(4) -0.008(4)
C28 0.021(6) 0.016(7) 0.040(7) 0.002(5) 0.000(5) 0.002(5)
C29 0.022(6) 0.035(8) 0.019(6) -0.009(5) 0.010(4) 0.006(5)
C30 0.010(5) 0.009(6) 0.040(7) 0.002(5) 0.002(4) -0.004(4)
C31 0.021(5) 0.011(5) 0.030(6) 0.006(4) -0.004(4) -0.008(4)
C32 0.023(6) 0.006(6) 0.036(7) 0.004(5) 0.003(4) -0.005(5)
C33 0.017(6) 0.032(7) 0.030(7) 0.002(5) 0.007(4) -0.003(5)
C34 0.026(6) 0.035(7) 0.021(6) 0.005(5) 0.005(4) 0.008(5)
C35 0.021(6) 0.027(7) 0.051(8) -0.003(5) 0.000(5) 0.004(5)
C36 0.038(7) 0.032(7) 0.038(7) 0.004(6) 0.008(5) -0.009(6)
O5 0.030(4) 0.026(5) 0.038(5) 0.014(3) -0.003(3) -0.001(4)
O6 0.023(4) 0.022(4) 0.034(4) 0.005(3) 0.009(3) 0.004(3)
O7 0.033(4) 0.023(4) 0.025(4) 0.004(3) -0.005(3) -0.004(4)
O8 0.021(4) 0.018(4) 0.036(5) 0.002(3) 0.005(3) -0.004(3)

loop_
_atom_type_symbol
_atom_type_description
_atom_type_scat_dispersion_real
_atom_type_scat_dispersion_imag
_atom_type_scat_source
C C 0.0033 0.0016 'International Tables Vol C Tables 4.2.6.8 and 6.1.1.4'
H H 0.0000 0.0000 'International Tables Vol C Tables 4.2.6.8 and 6.1.1.4'
O O 0.0106 0.0060 'International Tables Vol C Tables 4.2.6.8 and 6.1.1.4'

loop_
_geom_angle_atom_site_label_1
_geom_angle_atom_site_label_2
_geom_angle_atom_site_label_3
_geom_angle
O1 C1 C2 109.8(8)
C3 C2 C1 124.6(11)
O1 C4 C5 110.4(8)
O1 C4 C8 114.8(8)
C5 C4 C8 94.5(7)
C18 C5 C6 113.2(8)
C18 C5 C4 117.7(8)
C6 C5 C4 100.2(8)
C18 C5 C10 115.9(8)
C6 C5 C10 107.5(8)
C4 C5 C10 100.5(7)
C5 C6 C7 105.6(7)
C8 C7 C6 101.6(7)
O2 C8 C7 115.2(8)
O2 C8 C4 114.4(7)
C7 C8 C4 102.6(7)
O2 C8 C9 111.9(7)
C7 C8 C9 109.1(8)
C4 C8 C9 102.5(7)
O3 C9 C13 106.1(7)
O3 C9 C8 108.3(7)
C13 C9 C8 117.7(7)
O3 C9 C10 115.3(7)
C13 C9 C10 108.5(7)
C8 C9 C10 101.3(7)
C17 C10 C5 117.0(8)
C17 C10 C9 112.5(8)
C5 C10 C9 104.3(7)
C17 C10 C11 108.5(8)
C5 C10 C11 112.0(8)
C9 C10 C11 101.4(7)
C12 C11 C10 105.1(8)
C11 C12 C13 104.7(8)
O4 C13 C12 105.8(7)
O4 C13 C14 112.2(7)
C12 C13 C14 116.9(8)
O4 C13 C9 114.2(7)
C12 C13 C9 103.6(8)
C14 C13 C9 104.2(7)
C15 C14 C13 100.3(7)
C15 C14 C16 115.0(8)
C13 C14 C16 115.6(8)
O3 C15 C14 105.6(7)
C4 O1 C1 112.1(7)
C9 O3 C15 108.5(7)
O5 C19 C20 107.4(9)
C21 C20 C19 127.7(13)
O5 C22 C26 112.8(8)
O5 C22 C23 109.7(7)
C26 C22 C23 96.2(7)
C36 C23 C24 114.5(8)
C36 C23 C22 117.7(8)
C24 C23 C22 99.3(8)
C36 C23 C28 116.5(8)
C24 C23 C28 109.2(8)
C22 C23 C28 97.1(7)
C25 C24 C23 104.4(7)
C26 C25 C24 104.3(8)
O6 C26 C25 116.3(8)
O6 C26 C22 116.5(7)
C25 C26 C22 102.4(8)
O6 C26 C27 111.1(7)
C25 C26 C27 108.2(7)
C22 C26 C27 100.9(7)
O7 C27 C26 109.3(7)
O7 C27 C28 115.6(7)
C26 C27 C28 103.4(7)
O7 C27 C31 104.1(7)
C26 C27 C31 116.1(7)
C28 C27 C31 108.7(7)
C35 C28 C27 115.1(8)
C35 C28 C29 109.1(8)
C27 C28 C29 103.4(7)
C35 C28 C23 111.7(8)
C27 C28 C23 104.2(7)
C29 C28 C23 113.1(8)
C30 C29 C28 103.5(8)
C29 C30 C31 105.0(7)
O8 C31 C32 113.5(8)
O8 C31 C27 115.5(7)
C32 C31 C27 105.6(7)
O8 C31 C30 105.3(7)
C32 C31 C30 114.8(7)
C27 C31 C30 101.9(7)
C31 C32 C33 102.3(7)
C31 C32 C34 118.3(8)
C33 C32 C34 113.2(8)
O7 C33 C32 104.6(7)
C19 O5 C22 112.9(7)
C33 O7 C27 109.9(7)

loop_
_geom_bond_atom_site_label_1
_geom_bond_atom_site_label_2
_geom_bond_distance
C1 O1 1.450(10)
C1 C2 1.485(13)
C2 C3 1.289(16)
C4 O1 1.422(10)
C4 C5 1.541(12)
C4 C8 1.543(13)
C5 C18 1.525(13)
C5 C6 1.530(13)
C5 C10 1.563(13)
C6 C7 1.548(13)
C7 C8 1.517(13)
C8 O2 1.430(11)
C8 C9 1.562(13)
C9 O3 1.431(10)
C9 C13 1.556(12)
C9 C10 1.572(13)
C10 C17 1.496(12)
C10 C11 1.581(13)
C11 C12 1.501(13)
C12 C13 1.518(13)
C13 O4 1.456(10)
C13 C14 1.531(13)
C14 C15 1.519(12)
C14 C16 1.531(12)
C15 O3 1.440(10)
C19 O5 1.415(11)
C19 C20 1.486(14)
C20 C21 1.313(17)
C22 O5 1.449(11)
C22 C26 1.535(14)
C22 C23 1.566(13)
C23 C36 1.491(13)
C23 C24 1.563(13)
C23 C28 1.590(13)
C24 C25 1.547(13)
C25 C26 1.511(12)
C26 O6 1.424(10)
C26 C27 1.550(13)
C27 O7 1.446(11)
C27 C28 1.558(13)
C27 C31 1.568(12)
C28 C35 1.525(13)
C28 C29 1.588(14)
C29 C30 1.503(12)
C30 C31 1.574(12)
C31 O8 1.409(11)
C31 C32 1.489(12)
C32 C33 1.521(12)
C32 C34 1.536(12)
C33 O7 1.439(11)

loop_
_geom_hbond_atom_site_label_D
_geom_hbond_atom_site_label_H
_geom_hbond_atom_site_label_A
_geom_hbond_distance_DH
_geom_hbond_distance_HA
_geom_hbond_distance_DA
_geom_hbond_angle_DHA
_geom_hbond_site_symmetry_A
O2 H2 O8 0.84 2.00 2.835(9) 172.8 1_445
O4 H4A O2 0.84 2.12 2.737(9) 130.2 .
O6 H6 O4 0.84 2.00 2.828(8) 168.8 1_655
O8 H8 O6 0.84 2.11 2.707(9) 127.3 .
